data_9016199
loop_
_publ_author_name
'Nagashima, M.'
'Akasada, M.'

_publ_section_title
;
 X-ray Rietveld and 57Fe Mossbauer studies of epidote and piemontite on the join
 Ca2Al2FeSi3O12(OH) - Ca2Al2MnSi3O12(OH) formed by hydrothermal synthesis
 Sample: q=1.0, run 41
;
_journal_name_full 'American Mineralogist'
_journal_page_first 1237
_journal_page_last 1246
_journal_paper_doi 10.2138/am.2010.3418
_journal_volume 95
_journal_year 2010
_chemical_compound_source Synthetic
_chemical_formula_sum 'Al2.09 Ca2 Fe0.91 H O13 Si3'
_chemical_name_mineral Epidote
_space_group_IT_number 11
_symmetry_space_group_name_Hall '-P 2yb'
_symmetry_space_group_name_H-M 'P 1 21/m 1'
_cell_angle_alpha 90
_cell_angle_beta 115.432
_cell_angle_gamma 90
_cell_formula_units_Z 2
_cell_length_a 8.8902
_cell_length_b 5.6366
_cell_length_c 10.1600
_cell_volume 459.786
_database_code_amcsd 0016949
_exptl_crystal_density_diffrn 3.472
_cod_original_formula_sum 'Ca2 Al2.09 Fe.91 Si3 O13 H'
_cod_database_code 9016199

loop_
_space_group_symop_operation_xyz
x,y,z
x,1/2-y,z
-x,1/2+y,-z
-x,-y,-z

loop_
_atom_site_label
_atom_site_fract_x
_atom_site_fract_y
_atom_site_fract_z
_atom_site_occupancy
_atom_site_type_symbol
_atom_site_attached_hydrogens
Ca1 0.75280 0.75000 0.14980 1.00000 Ca 0
Ca2 0.60920 0.75000 0.42220 1.00000 Ca 0
AlM1 0.00000 0.00000 0.00000 0.84000 Al 0
FeM1 0.00000 0.00000 0.00000 0.16000 Fe 0
AlM2 0.00000 0.00000 0.50000 1.00000 Al 0
AlM3 0.29590 0.25000 0.22620 0.25000 Al 0
FeM3 0.29590 0.25000 0.22620 0.75000 Fe 0
Si1 0.33800 0.75000 0.04610 1.00000 Si 0
Si2 0.68140 0.25000 0.27660 1.00000 Si 0
Si3 0.18850 0.75000 0.32400 1.00000 Si 0
O1 0.23500 0.99300 0.04100 1.00000 O 0
O2 0.30500 0.97700 0.35500 1.00000 O 0
O3 0.79800 0.01500 0.34200 1.00000 O 0
O4 0.05200 0.25000 0.12900 1.00000 O 0
O5 0.03600 0.75000 0.15100 1.00000 O 0
O6 0.06200 0.75000 0.41100 1.00000 O 0
O7 0.51600 0.75000 0.17300 1.00000 O 0
O8 0.52400 0.25000 0.30900 1.00000 O 0
O9 0.64600 0.25000 0.10400 1.00000 O 0
O-H10 0.07100 0.25000 0.42500 1.00000 O 1

loop_
_cod_changelog_entry_id
_cod_changelog_entry_author
_cod_changelog_entry_date
_cod_changelog_entry_text
1
;cod-tools version 3.8.0
Id: cif_guess_AMCSD_atom_types 9574 2023-05-10 09:00:05Z saulius
;
2023-05-10T18:56:47+03:00
;Derived atom types and hydrogen counts
from atom names that follow the AMCSD naming convention
(Wat == water, O-H == hydroxyl).
;
2
;cod-tools version 3.10.1
Id: cif_fix_AMCSD_atom_labels 10224 2024-08-07 11:09:31Z saulius
;
2024-08-07T19:40:17+03:00
;Changed the following '_atom_site_label' values:
the first duplicated label 'Ca'  converted to 'Ca1'
duplicated label 'Ca' at index 1 converted to 'Ca2'
the first duplicated label 'Si'  converted to 'Si1'
duplicated label 'Si' at index 8 converted to 'Si2'
duplicated label 'Si' at index 9 converted to 'Si3'
;

loop_
_cod_related_entry_id
_cod_related_entry_database
_cod_related_entry_code
1 AMCSD 0016949
